data_4070264
loop_
_publ_author_name
'Kawachi, Atsushi'
'Machida, Koji'
'Yamamoto, Yohsuke'

_publ_section_title
;
 Reactions of [o-(Fluorodimethylsilyl)phenyl]lithium with GeCl2and SnCl2:
 Preparation of Polyfunctionalized Four-Membered and Five-Membered Cyclic
 Linkages of Heavier Group 14 Elements
;
_journal_issue 21
_journal_name_full Organometallics
_journal_page_first 6347
_journal_paper_doi 10.1021/om900694u
_journal_volume 28
_journal_year 2009
_chemical_formula_moiety 'C43 H50 F5 Li Si5 Sn2'
_chemical_formula_sum 'C43 H50 F5 Li Si5 Sn2'
_chemical_formula_weight 1046.60
_chemical_melting_point 469
_chemical_name_common Benzosiladistannacyclopentene
_chemical_name_systematic
;4,5-Benzo-2,2,3,3-tetrakis[(2-fluorodimethylsilyl)phenyl]-1,1-
dimethyl-1-sila-2,3-distannacyclopent-4-ene 
 ? 
;
_space_group_IT_number 14
_symmetry_cell_setting monoclinic
_symmetry_space_group_name_Hall '-P 2ybc'
_symmetry_space_group_name_H-M 'P 1 21/c 1'
_atom_sites_solution_hydrogens geom
_atom_sites_solution_primary direct
_atom_sites_solution_secondary difmap
_audit_creation_method SHELXL-97
_cell_angle_alpha 90.00
_cell_angle_beta 90.8900(10)
_cell_angle_gamma 90.00
_cell_formula_units_Z 4
_cell_length_a 11.8690(2)
_cell_length_b 16.6950(3)
_cell_length_c 26.2210(3)
_cell_measurement_reflns_used 11577
_cell_measurement_temperature 200(2)
_cell_measurement_theta_max 27.50
_cell_measurement_theta_min 1.45
_cell_volume 5195.14(14)
_computing_structure_refinement 'SHELXL-97 (Sheldrick, 1997)'
_computing_structure_solution 'SHELXS-97 (Sheldrick, 1990)'
_diffrn_ambient_temperature 200(2)
_diffrn_measured_fraction_theta_full 0.969
_diffrn_measured_fraction_theta_max 0.969
_diffrn_measurement_device_type DIP2030
_diffrn_radiation_monochromator graphite
_diffrn_radiation_source 'fine-focus sealed tube'
_diffrn_radiation_type MoK\a
_diffrn_radiation_wavelength 0.71069
_diffrn_reflns_av_R_equivalents 0.0000
_diffrn_reflns_av_sigmaI/netI 0.1050
_diffrn_reflns_limit_h_max 15
_diffrn_reflns_limit_h_min 0
_diffrn_reflns_limit_k_max 21
_diffrn_reflns_limit_k_min 0
_diffrn_reflns_limit_l_max 32
_diffrn_reflns_limit_l_min -32
_diffrn_reflns_number 11577
_diffrn_reflns_theta_full 27.50
_diffrn_reflns_theta_max 27.50
_diffrn_reflns_theta_min 1.45
_exptl_absorpt_coefficient_mu 1.121
_exptl_absorpt_correction_type none
_exptl_crystal_colour colorless
_exptl_crystal_density_diffrn 1.338
_exptl_crystal_density_method 'not measured'
_exptl_crystal_description prism
_exptl_crystal_F_000 2104
_exptl_crystal_size_max 0.30
_exptl_crystal_size_mid 0.30
_exptl_crystal_size_min 0.30
_refine_diff_density_max 0.654
_refine_diff_density_min -2.232
_refine_diff_density_rms 0.298
_refine_ls_extinction_method none
_refine_ls_goodness_of_fit_ref 1.161
_refine_ls_hydrogen_treatment refxyz
_refine_ls_matrix_type full
_refine_ls_number_parameters 523
_refine_ls_number_reflns 11577
_refine_ls_number_restraints 0
_refine_ls_restrained_S_all 1.161
_refine_ls_R_factor_all 0.0497
_refine_ls_R_factor_gt 0.0410
_refine_ls_shift/su_max 0.586
_refine_ls_shift/su_mean 0.001
_refine_ls_structure_factor_coef Fsqd
_refine_ls_weighting_details 'calc w=1/[\s^2^(Fo^2^)+(0.0792P)^2^+2.1824P] where P=(Fo^2^+2Fc^2^)/3'
_refine_ls_weighting_scheme calc
_refine_ls_wR_factor_gt 0.1145
_refine_ls_wR_factor_ref 0.1215
_reflns_number_gt 10809
_reflns_number_total 11577
_reflns_threshold_expression >2sigma(I)
_cod_data_source_file om900694u_si_002.cif
_cod_data_source_block Benzodistannacyclopent-4-ene
_cod_original_sg_symbol_H-M P21/c
_cod_database_code 4070264

loop_
_symmetry_equiv_pos_as_xyz
'x, y, z'
'-x, y+1/2, -z+1/2'
'-x, -y, -z'
'x, -y-1/2, z-1/2'

loop_
_atom_site_label
_atom_site_type_symbol
_atom_site_fract_x
_atom_site_fract_y
_atom_site_fract_z
_atom_site_U_iso_or_equiv
_atom_site_adp_type
_atom_site_occupancy
_atom_site_symmetry_multiplicity
_atom_site_calc_flag
_atom_site_refinement_flags
_atom_site_disorder_assembly
_atom_site_disorder_group
Sn1 Sn 0.185153(14) 0.161720(10) 0.697954(7) 0.03277(7) Uani 1 1 d . . .
Sn2 Sn 0.101013(14) 0.116432(10) 0.603587(7) 0.03327(7) Uani 1 1 d . . .
Si1 Si 0.30596(6) 0.03387(5) 0.69849(3) 0.03669(16) Uani 1 1 d . . .
Si2 Si -0.05201(7) 0.03647(5) 0.75635(3) 0.04531(19) Uani 1 1 d . . .
Si3 Si 0.40724(7) 0.24741(6) 0.78926(4) 0.0495(2) Uani 1 1 d . . .
Si4 Si -0.16141(9) 0.24499(6) 0.61794(4) 0.0548(2) Uani 1 1 d . . .
Si5 Si 0.37186(7) 0.18589(5) 0.54174(3) 0.04367(18) Uani 1 1 d . . .
F1 F 0.03145(16) 0.01474(11) 0.71060(7) 0.0484(4) Uani 1 1 d . . .
F2 F 0.3376(2) 0.16502(13) 0.79439(8) 0.0618(5) Uani 1 1 d . . .
F3 F -0.0289(2) 0.27046(16) 0.62664(13) 0.0878(8) Uani 1 1 d . . .
F4 F 0.35704(16) 0.16280(12) 0.60060(7) 0.0510(4) Uani 1 1 d . . .
C1 C 0.1971(2) 0.00570(15) 0.59712(10) 0.0348(5) Uani 1 1 d . . .
C2 C 0.2721(2) -0.01977(16) 0.63605(11) 0.0367(5) Uani 1 1 d . . .
C3 C 0.3338(3) -0.09028(18) 0.62803(13) 0.0467(6) Uani 1 1 d . . .
H3A H 0.3846 -0.1082 0.6539 0.056 Uiso 1 1 calc R . .
C4 C 0.3228(3) -0.1348(2) 0.58339(14) 0.0519(7) Uani 1 1 d . . .
H4A H 0.3649 -0.1827 0.5791 0.062 Uiso 1 1 calc R . .
C5 C 0.2497(3) -0.1084(2) 0.54525(13) 0.0507(7) Uani 1 1 d . . .
H5A H 0.2425 -0.1377 0.5143 0.061 Uiso 1 1 calc R . .
C6 C 0.1871(3) -0.03914(19) 0.55229(12) 0.0442(6) Uani 1 1 d . . .
H6A H 0.1365 -0.0219 0.5261 0.053 Uiso 1 1 calc R . .
C7 C 0.2789(3) -0.0370(2) 0.75246(13) 0.0516(7) Uani 1 1 d . . .
H7A H 0.3269 -0.0844 0.7490 0.077 Uiso 1 1 calc R . .
H7B H 0.1996 -0.0533 0.7516 0.077 Uiso 1 1 calc R . .
H7C H 0.2961 -0.0103 0.7849 0.077 Uiso 1 1 calc R . .
C8 C 0.4606(3) 0.0583(2) 0.69902(14) 0.0506(7) Uani 1 1 d . . .
H8A H 0.4842 0.0748 0.7334 0.076 Uiso 1 1 calc R . .
H8B H 0.4747 0.1019 0.6750 0.076 Uiso 1 1 calc R . .
H8C H 0.5034 0.0108 0.6890 0.076 Uiso 1 1 calc R . .
C9 C 0.0581(2) 0.19351(17) 0.75359(11) 0.0380(5) Uani 1 1 d . . .
C10 C -0.0303(2) 0.1445(2) 0.77122(12) 0.0439(6) Uani 1 1 d . . .
C11 C -0.1076(3) 0.1783(2) 0.80498(14) 0.0559(8) Uani 1 1 d . . .
H11A H -0.1674 0.1459 0.8170 0.067 Uiso 1 1 calc R . .
C12 C -0.1001(3) 0.2574(2) 0.82149(14) 0.0597(9) Uani 1 1 d . . .
H12A H -0.1537 0.2785 0.8444 0.072 Uiso 1 1 calc R . .
C13 C -0.0135(3) 0.3047(2) 0.80397(14) 0.0560(8) Uani 1 1 d . . .
H13A H -0.0072 0.3588 0.8148 0.067 Uiso 1 1 calc R . .
C14 C 0.0644(3) 0.27310(19) 0.77056(13) 0.0469(6) Uani 1 1 d . . .
H14A H 0.1236 0.3063 0.7589 0.056 Uiso 1 1 calc R . .
C15 C -0.1977(3) 0.0150(3) 0.73389(16) 0.0652(10) Uani 1 1 d . . .
H15A H -0.2128 0.0441 0.7020 0.098 Uiso 1 1 calc R . .
H15B H -0.2511 0.0322 0.7598 0.098 Uiso 1 1 calc R . .
H15C H -0.2061 -0.0427 0.7279 0.098 Uiso 1 1 calc R . .
C16 C -0.0117(4) -0.0262(3) 0.81170(15) 0.0653(9) Uani 1 1 d . . .
H16A H -0.0089 -0.0825 0.8013 0.098 Uiso 1 1 calc R . .
H16B H -0.0674 -0.0197 0.8386 0.098 Uiso 1 1 calc R . .
H16C H 0.0626 -0.0096 0.8246 0.098 Uiso 1 1 calc R . .
C17 C 0.2831(2) 0.27173(17) 0.69238(11) 0.0386(5) Uani 1 1 d . . .
C18 C 0.3679(2) 0.29551(19) 0.72770(12) 0.0444(6) Uani 1 1 d . . .
C19 C 0.4267(3) 0.3669(2) 0.71803(16) 0.0609(9) Uani 1 1 d . . .
H19A H 0.4850 0.3830 0.7411 0.073 Uiso 1 1 calc R . .
C20 C 0.4026(4) 0.4143(2) 0.67620(17) 0.0692(11) Uani 1 1 d . . .
H20A H 0.4435 0.4624 0.6707 0.083 Uiso 1 1 calc R . .
C21 C 0.3182(4) 0.3912(2) 0.64234(16) 0.0616(9) Uani 1 1 d . . .
H21A H 0.3005 0.4236 0.6135 0.074 Uiso 1 1 calc R . .
C22 C 0.2598(3) 0.32096(19) 0.65039(13) 0.0495(7) Uani 1 1 d . . .
H22A H 0.2022 0.3057 0.6268 0.059 Uiso 1 1 calc R . .
C23 C 0.5593(3) 0.2212(3) 0.79361(18) 0.0695(11) Uani 1 1 d . . .
H23A H 0.5743 0.1916 0.8253 0.104 Uiso 1 1 calc R . .
H23B H 0.6045 0.2703 0.7935 0.104 Uiso 1 1 calc R . .
H23C H 0.5794 0.1878 0.7644 0.104 Uiso 1 1 calc R . .
C24 C 0.3650(4) 0.3128(3) 0.84320(16) 0.0715(11) Uani 1 1 d . . .
H24A H 0.2826 0.3164 0.8440 0.107 Uiso 1 1 calc R . .
H24B H 0.3969 0.3664 0.8386 0.107 Uiso 1 1 calc R . .
H24C H 0.3931 0.2899 0.8754 0.107 Uiso 1 1 calc R . .
C25 C -0.0759(2) 0.08222(16) 0.59964(10) 0.0359(5) Uani 1 1 d . . .
C26 C -0.1682(2) 0.13459(18) 0.60580(11) 0.0403(6) Uani 1 1 d . . .
C27 C -0.2776(2) 0.1029(2) 0.60309(13) 0.0481(7) Uani 1 1 d . . .
H27A H -0.3400 0.1376 0.6077 0.058 Uiso 1 1 calc R . .
C28 C -0.2970(3) 0.0223(2) 0.59383(13) 0.0515(7) Uani 1 1 d . . .
H28A H -0.3720 0.0025 0.5918 0.062 Uiso 1 1 calc R . .
C29 C -0.2068(3) -0.0293(2) 0.58757(12) 0.0479(7) Uani 1 1 d . . .
H29A H -0.2193 -0.0845 0.5809 0.058 Uiso 1 1 calc R . .
C30 C -0.0978(2) 0.00065(18) 0.59119(11) 0.0413(6) Uani 1 1 d . . .
H30A H -0.0361 -0.0352 0.5879 0.050 Uiso 1 1 calc R . .
C31 C -0.2375(6) 0.2698(3) 0.6764(2) 0.105(2) Uani 1 1 d . . .
H31A H -0.1982 0.2462 0.7059 0.157 Uiso 1 1 calc R . .
H31B H -0.3142 0.2484 0.6740 0.157 Uiso 1 1 calc R . .
H31C H -0.2405 0.3281 0.6804 0.157 Uiso 1 1 calc R . .
C32 C -0.2161(6) 0.2980(4) 0.5625(2) 0.104(2) Uani 1 1 d . . .
H32A H -0.2327 0.3536 0.5718 0.156 Uiso 1 1 calc R . .
H32B H -0.2852 0.2718 0.5502 0.156 Uiso 1 1 calc R . .
H32C H -0.1598 0.2973 0.5355 0.156 Uiso 1 1 calc R . .
C33 C 0.1263(2) 0.17845(17) 0.53178(11) 0.0383(5) Uani 1 1 d . . .
C34 C 0.2295(2) 0.20727(18) 0.51344(11) 0.0419(6) Uani 1 1 d . . .
C35 C 0.2298(3) 0.2484(2) 0.46654(13) 0.0523(7) Uani 1 1 d . . .
H35A H 0.2987 0.2698 0.4546 0.063 Uiso 1 1 calc R . .
C36 C 0.1326(3) 0.2585(3) 0.43730(14) 0.0617(9) Uani 1 1 d . . .
H36A H 0.1349 0.2863 0.4057 0.074 Uiso 1 1 calc R A 1
C37 C 0.0317(3) 0.2276(2) 0.45471(13) 0.0577(8) Uani 1 1 d . . .
H37A H -0.0352 0.2327 0.4346 0.069 Uiso 1 1 calc R . .
C38 C 0.0292(3) 0.1892(2) 0.50157(12) 0.0462(6) Uani 1 1 d . . .
H38A H -0.0407 0.1696 0.5136 0.055 Uiso 1 1 calc R . .
C39 C 0.4356(3) 0.0983(3) 0.51119(16) 0.0619(9) Uani 1 1 d . . .
H39A H 0.5106 0.0887 0.5262 0.093 Uiso 1 1 calc R . .
H39B H 0.4424 0.1083 0.4745 0.093 Uiso 1 1 calc R . .
H39C H 0.3880 0.0512 0.5166 0.093 Uiso 1 1 calc R . .
C40 C 0.4660(3) 0.2746(3) 0.5400(2) 0.0726(11) Uani 1 1 d . . .
H40A H 0.4237 0.3225 0.5496 0.109 Uiso 1 1 calc R . .
H40B H 0.4949 0.2813 0.5054 0.109 Uiso 1 1 calc R . .
H40C H 0.5292 0.2667 0.5640 0.109 Uiso 1 1 calc R . .
Li1 Li 0.130(4) 0.992(3) 0.0348(14) 0.268(18) Uani 1 1 d . . .
F5 F 0.0000 1.0000 0.0000 0.31(4) Uani 0.47(6) 2 d SP . 4
F6 F 0.208(6) 0.911(2) 0.0664(14) 0.97(8) Uani 0.76(3) 1 d P . 3
C41 C 0.3299(15) 0.4600(7) 0.4057(4) 0.199(6) Uani 1 1 d . . .
C42 C 0.449(2) 0.4519(12) 0.4368(7) 0.328(14) Uani 1 1 d . . .
C43 C 0.4536(16) 0.4989(8) 0.4830(5) 0.228(8) Uani 1 1 d . . .

loop_
_atom_site_aniso_label
_atom_site_aniso_U_11
_atom_site_aniso_U_22
_atom_site_aniso_U_33
_atom_site_aniso_U_23
_atom_site_aniso_U_13
_atom_site_aniso_U_12
Sn1 0.02874(10) 0.03192(11) 0.03762(12) -0.00174(6) -0.00047(7) -0.00106(6)
Sn2 0.02881(10) 0.03396(11) 0.03696(12) 0.00029(6) -0.00221(7) -0.00013(6)
Si1 0.0323(3) 0.0370(4) 0.0407(4) 0.0023(3) -0.0024(3) 0.0031(3)
Si2 0.0414(4) 0.0472(4) 0.0475(5) 0.0024(3) 0.0044(3) -0.0096(3)
Si3 0.0404(4) 0.0614(5) 0.0466(5) -0.0099(4) -0.0029(3) -0.0093(4)
Si4 0.0515(5) 0.0419(4) 0.0712(6) -0.0033(4) 0.0064(4) 0.0093(4)
Si5 0.0326(4) 0.0474(4) 0.0511(5) -0.0015(3) 0.0044(3) -0.0014(3)
F1 0.0496(10) 0.0440(9) 0.0517(10) -0.0010(7) 0.0072(7) -0.0054(8)
F2 0.0647(13) 0.0662(13) 0.0540(12) 0.0065(9) -0.0094(9) -0.0175(10)
F3 0.0586(14) 0.0692(15) 0.135(3) -0.0301(16) -0.0118(14) -0.0070(12)
F4 0.0432(10) 0.0601(12) 0.0497(10) -0.0004(8) -0.0013(8) 0.0003(8)
C1 0.0314(12) 0.0328(12) 0.0403(13) -0.0016(10) 0.0020(9) 0.0003(9)
C2 0.0320(12) 0.0332(12) 0.0451(14) -0.0007(10) 0.0018(10) 0.0019(10)
C3 0.0446(15) 0.0389(14) 0.0566(18) -0.0008(12) 0.0002(12) 0.0092(12)
C4 0.0488(17) 0.0421(15) 0.065(2) -0.0120(14) 0.0060(14) 0.0057(13)
C5 0.0478(17) 0.0507(17) 0.0538(18) -0.0169(13) 0.0070(13) -0.0012(13)
C6 0.0403(14) 0.0477(16) 0.0444(15) -0.0072(12) 0.0010(11) 0.0004(12)
C7 0.0502(17) 0.0530(17) 0.0515(17) 0.0120(13) -0.0020(13) 0.0082(14)
C8 0.0344(14) 0.0552(18) 0.0621(19) -0.0025(14) -0.0052(12) 0.0043(13)
C9 0.0341(12) 0.0389(13) 0.0410(14) -0.0016(10) 0.0022(10) 0.0027(10)
C10 0.0365(14) 0.0503(16) 0.0449(15) 0.0003(12) 0.0035(11) 0.0000(12)
C11 0.0439(17) 0.068(2) 0.056(2) -0.0019(16) 0.0137(14) 0.0019(15)
C12 0.0545(19) 0.072(2) 0.0533(19) -0.0085(16) 0.0132(15) 0.0116(17)
C13 0.061(2) 0.0490(17) 0.058(2) -0.0126(14) 0.0073(15) 0.0084(15)
C14 0.0469(16) 0.0420(15) 0.0519(17) -0.0074(12) 0.0037(12) 0.0000(12)
C15 0.0487(19) 0.075(2) 0.072(2) 0.0008(19) 0.0001(16) -0.0192(18)
C16 0.075(2) 0.063(2) 0.059(2) 0.0125(17) 0.0039(17) -0.0066(19)
C17 0.0351(13) 0.0354(13) 0.0455(15) -0.0032(10) 0.0059(10) -0.0063(10)
C18 0.0368(14) 0.0480(15) 0.0487(16) -0.0089(12) 0.0072(11) -0.0108(12)
C19 0.0524(19) 0.060(2) 0.071(2) -0.0101(17) 0.0070(16) -0.0267(17)
C20 0.074(3) 0.051(2) 0.083(3) -0.0008(18) 0.019(2) -0.0251(18)
C21 0.078(3) 0.0427(17) 0.065(2) 0.0080(14) 0.0113(18) -0.0053(16)
C22 0.0533(18) 0.0418(15) 0.0534(18) 0.0015(13) 0.0008(13) -0.0020(13)
C23 0.0474(19) 0.080(3) 0.080(3) -0.018(2) -0.0130(17) -0.0046(18)
C24 0.065(2) 0.096(3) 0.053(2) -0.021(2) 0.0061(17) -0.010(2)
C25 0.0304(12) 0.0401(13) 0.0372(13) 0.0003(10) -0.0021(9) -0.0032(10)
C26 0.0324(13) 0.0451(14) 0.0436(15) 0.0000(11) -0.0004(10) 0.0019(11)
C27 0.0314(13) 0.0589(18) 0.0538(18) 0.0003(13) -0.0002(12) 0.0004(12)
C28 0.0354(14) 0.065(2) 0.0540(18) 0.0013(14) -0.0039(12) -0.0136(13)
C29 0.0474(16) 0.0463(16) 0.0502(17) -0.0062(12) 0.0014(12) -0.0118(13)
C30 0.0372(13) 0.0421(14) 0.0445(15) -0.0019(11) 0.0005(10) -0.0030(11)
C31 0.129(5) 0.078(3) 0.108(4) -0.023(3) 0.045(4) 0.023(3)
C32 0.116(4) 0.115(4) 0.081(3) 0.023(3) -0.002(3) 0.070(4)
C33 0.0372(13) 0.0395(13) 0.0383(14) 0.0039(10) 0.0007(10) 0.0020(11)
C34 0.0387(14) 0.0410(14) 0.0461(15) -0.0005(11) 0.0040(11) 0.0018(11)
C35 0.0522(18) 0.0553(18) 0.0496(17) 0.0101(14) 0.0110(13) 0.0006(14)
C36 0.066(2) 0.070(2) 0.0496(19) 0.0182(16) 0.0054(15) 0.0090(18)
C37 0.0524(18) 0.072(2) 0.0485(18) 0.0126(15) -0.0066(14) 0.0087(16)
C38 0.0384(14) 0.0548(17) 0.0453(16) 0.0043(13) -0.0030(11) 0.0017(12)
C39 0.0454(17) 0.072(2) 0.069(2) -0.0138(18) 0.0043(15) 0.0109(16)
C40 0.050(2) 0.072(3) 0.096(3) 0.003(2) 0.0062(19) -0.0176(18)
Li1 0.31(4) 0.31(5) 0.18(2) 0.01(2) 0.02(2) -0.16(3)
F5 0.32(6) 0.36(5) 0.25(5) -0.17(4) 0.12(4) -0.10(4)
F6 2.00(19) 0.54(5) 0.39(4) -0.26(4) 0.62(8) -0.83(9)
C41 0.346(18) 0.142(8) 0.108(7) -0.001(6) -0.001(9) -0.025(10)
C42 0.53(4) 0.27(2) 0.178(14) 0.081(14) -0.107(19) -0.14(2)
C43 0.39(3) 0.152(9) 0.143(11) 0.049(8) -0.068(11) -0.076(12)

loop_
_atom_type_symbol
_atom_type_description
_atom_type_scat_dispersion_real
_atom_type_scat_dispersion_imag
_atom_type_scat_source
C C 0.0033 0.0016 'International Tables Vol C Tables 4.2.6.8 and 6.1.1.4'
H H 0.0000 0.0000 'International Tables Vol C Tables 4.2.6.8 and 6.1.1.4'
F F 0.0171 0.0103 'International Tables Vol C Tables 4.2.6.8 and 6.1.1.4'
Si Si 0.0817 0.0704 'International Tables Vol C Tables 4.2.6.8 and 6.1.1.4'
Sn Sn -0.6537 1.4246 'International Tables Vol C Tables 4.2.6.8 and 6.1.1.4'
Li Li -0.0003 0.0001 'International Tables Vol C Tables 4.2.6.8 and 6.1.1.4'

loop_
_geom_angle_atom_site_label_1
_geom_angle_atom_site_label_2
_geom_angle_atom_site_label_3
_geom_angle
_geom_angle_site_symmetry_1
_geom_angle_site_symmetry_3
C17 Sn1 C9 102.40(10) . .
C17 Sn1 Si1 113.71(8) . .
C9 Sn1 Si1 126.15(8) . .
C17 Sn1 Sn2 110.90(8) . .
C9 Sn1 Sn2 114.98(7) . .
Si1 Sn1 Sn2 88.367(18) . .
C33 Sn2 C25 103.30(10) . .
C33 Sn2 C1 104.89(10) . .
C25 Sn2 C1 106.22(10) . .
C33 Sn2 Sn1 126.38(8) . .
C25 Sn2 Sn1 116.74(7) . .
C1 Sn2 Sn1 96.86(7) . .
C7 Si1 C8 108.03(16) . .
C7 Si1 C2 108.43(15) . .
C8 Si1 C2 107.52(14) . .
C7 Si1 Sn1 115.19(11) . .
C8 Si1 Sn1 111.38(11) . .
C2 Si1 Sn1 106.00(8) . .
F1 Si2 C16 107.67(16) . .
F1 Si2 C15 107.55(16) . .
C16 Si2 C15 111.7(2) . .
F1 Si2 C10 106.84(12) . .
C16 Si2 C10 110.55(18) . .
C15 Si2 C10 112.28(18) . .
F2 Si3 C18 108.63(12) . .
F2 Si3 C23 107.00(18) . .
C18 Si3 C23 112.72(19) . .
F2 Si3 C24 107.00(18) . .
C18 Si3 C24 109.87(19) . .
C23 Si3 C24 111.4(2) . .
F3 Si4 C32 108.4(3) . .
F3 Si4 C31 107.9(3) . .
C32 Si4 C31 112.6(3) . .
F3 Si4 C26 108.50(14) . .
C32 Si4 C26 109.3(3) . .
C31 Si4 C26 110.1(2) . .
F4 Si5 C39 106.30(16) . .
F4 Si5 C40 106.91(18) . .
C39 Si5 C40 111.8(2) . .
F4 Si5 C34 108.43(12) . .
C39 Si5 C34 110.80(16) . .
C40 Si5 C34 112.27(18) . .
C6 C1 C2 119.5(2) . .
C6 C1 Sn2 118.8(2) . .
C2 C1 Sn2 121.65(19) . .
C3 C2 C1 118.0(3) . .
C3 C2 Si1 114.8(2) . .
C1 C2 Si1 127.1(2) . .
C4 C3 C2 122.1(3) . .
C4 C3 H3A 118.9 . .
C2 C3 H3A 118.9 . .
C5 C4 C3 119.2(3) . .
C5 C4 H4A 120.4 . .
C3 C4 H4A 120.4 . .
C4 C5 C6 119.9(3) . .
C4 C5 H5A 120.0 . .
C6 C5 H5A 120.0 . .
C5 C6 C1 121.3(3) . .
C5 C6 H6A 119.4 . .
C1 C6 H6A 119.4 . .
Si1 C7 H7A 109.5 . .
Si1 C7 H7B 109.5 . .
H7A C7 H7B 109.5 . .
Si1 C7 H7C 109.5 . .
H7A C7 H7C 109.5 . .
H7B C7 H7C 109.5 . .
Si1 C8 H8A 109.5 . .
Si1 C8 H8B 109.5 . .
H8A C8 H8B 109.5 . .
Si1 C8 H8C 109.5 . .
H8A C8 H8C 109.5 . .
H8B C8 H8C 109.5 . .
C14 C9 C10 118.7(3) . .
C14 C9 Sn1 114.1(2) . .
C10 C9 Sn1 127.1(2) . .
C11 C10 C9 118.0(3) . .
C11 C10 Si2 115.6(3) . .
C9 C10 Si2 126.3(2) . .
C12 C11 C10 122.5(3) . .
C12 C11 H11A 118.7 . .
C10 C11 H11A 118.7 . .
C13 C12 C11 118.9(3) . .
C13 C12 H12A 120.5 . .
C11 C12 H12A 120.5 . .
C12 C13 C14 120.0(3) . .
C12 C13 H13A 120.0 . .
C14 C13 H13A 120.0 . .
C13 C14 C9 121.8(3) . .
C13 C14 H14A 119.1 . .
C9 C14 H14A 119.1 . .
Si2 C15 H15A 109.5 . .
Si2 C15 H15B 109.5 . .
H15A C15 H15B 109.5 . .
Si2 C15 H15C 109.5 . .
H15A C15 H15C 109.5 . .
H15B C15 H15C 109.5 . .
Si2 C16 H16A 109.5 . .
Si2 C16 H16B 109.5 . .
H16A C16 H16B 109.5 . .
Si2 C16 H16C 109.5 . .
H16A C16 H16C 109.5 . .
H16B C16 H16C 109.5 . .
C22 C17 C18 118.7(3) . .
C22 C17 Sn1 116.7(2) . .
C18 C17 Sn1 124.6(2) . .
C19 C18 C17 118.1(3) . .
C19 C18 Si3 113.9(3) . .
C17 C18 Si3 128.0(2) . .
C20 C19 C18 122.1(3) . .
C20 C19 H19A 118.9 . .
C18 C19 H19A 118.9 . .
C19 C20 C21 119.3(3) . .
C19 C20 H20A 120.3 . .
C21 C20 H20A 120.3 . .
C22 C21 C20 120.0(4) . .
C22 C21 H21A 120.0 . .
C20 C21 H21A 120.0 . .
C21 C22 C17 121.7(3) . .
C21 C22 H22A 119.1 . .
C17 C22 H22A 119.1 . .
Si3 C23 H23A 109.5 . .
Si3 C23 H23B 109.5 . .
H23A C23 H23B 109.5 . .
Si3 C23 H23C 109.5 . .
H23A C23 H23C 109.5 . .
H23B C23 H23C 109.5 . .
Si3 C24 H24A 109.5 . .
Si3 C24 H24B 109.5 . .
H24A C24 H24B 109.5 . .
Si3 C24 H24C 109.5 . .
H24A C24 H24C 109.5 . .
H24B C24 H24C 109.5 . .
C30 C25 C26 118.5(2) . .
C30 C25 Sn2 115.96(19) . .
C26 C25 Sn2 125.5(2) . .
C27 C26 C25 118.6(3) . .
C27 C26 Si4 114.7(2) . .
C25 C26 Si4 126.7(2) . .
C28 C27 C26 121.8(3) . .
C28 C27 H27A 119.1 . .
C26 C27 H27A 119.1 . .
C27 C28 C29 119.8(3) . .
C27 C28 H28A 120.1 . .
C29 C28 H28A 120.1 . .
C28 C29 C30 119.2(3) . .
C28 C29 H29A 120.4 . .
C30 C29 H29A 120.4 . .
C29 C30 C25 122.0(3) . .
C29 C30 H30A 119.0 . .
C25 C30 H30A 119.0 . .
Si4 C31 H31A 109.5 . .
Si4 C31 H31B 109.5 . .
H31A C31 H31B 109.5 . .
Si4 C31 H31C 109.5 . .
H31A C31 H31C 109.5 . .
H31B C31 H31C 109.5 . .
Si4 C32 H32A 109.5 . .
Si4 C32 H32B 109.5 . .
H32A C32 H32B 109.5 . .
Si4 C32 H32C 109.5 . .
H32A C32 H32C 109.5 . .
H32B C32 H32C 109.5 . .
C38 C33 C34 118.4(3) . .
C38 C33 Sn2 115.3(2) . .
C34 C33 Sn2 126.3(2) . .
C33 C34 C35 118.7(3) . .
C33 C34 Si5 125.8(2) . .
C35 C34 Si5 115.1(2) . .
C36 C35 C34 121.9(3) . .
C36 C35 H35A 119.0 . .
C34 C35 H35A 119.0 . .
C35 C36 C37 119.2(3) . .
C35 C36 H36A 120.4 . .
C37 C36 H36A 120.4 . .
C38 C37 C36 119.6(3) . .
C38 C37 H37A 120.2 . .
C36 C37 H37A 120.2 . .
C37 C38 C33 122.1(3) . .
C37 C38 H38A 119.0 . .
C33 C38 H38A 119.0 . .
Si5 C39 H39A 109.5 . .
Si5 C39 H39B 109.5 . .
H39A C39 H39B 109.5 . .
Si5 C39 H39C 109.5 . .
H39A C39 H39C 109.5 . .
H39B C39 H39C 109.5 . .
Si5 C40 H40A 109.5 . .
Si5 C40 H40B 109.5 . .
H40A C40 H40B 109.5 . .
Si5 C40 H40C 109.5 . .
H40A C40 H40C 109.5 . .
H40B C40 H40C 109.5 . .
F5 Li1 F6 135(3) . .
Li1 F5 Li1 179.998(6) . 3_575
C43 C42 C41 114(2) . .
C43 C43 C42 125(3) 3_666 .

loop_
_geom_bond_atom_site_label_1
_geom_bond_atom_site_label_2
_geom_bond_distance
_geom_bond_site_symmetry_2
Sn1 C17 2.179(3) .
Sn1 C9 2.180(3) .
Sn1 Si1 2.5712(8) .
Sn1 Sn2 2.7595(2) .
Sn2 C33 2.174(3) .
Sn2 C25 2.177(3) .
Sn2 C1 2.180(3) .
Si1 C7 1.876(3) .
Si1 C8 1.879(3) .
Si1 C2 1.904(3) .
Si2 F1 1.609(2) .
Si2 C16 1.846(4) .
Si2 C15 1.853(4) .
Si2 C10 1.863(3) .
Si3 F2 1.611(2) .
Si3 C18 1.856(4) .
Si3 C23 1.860(4) .
Si3 C24 1.861(4) .
Si4 F3 1.642(3) .
Si4 C32 1.814(5) .
Si4 C31 1.838(5) .
Si4 C26 1.872(3) .
Si5 F4 1.603(2) .
Si5 C39 1.836(4) .
Si5 C40 1.856(4) .
Si5 C34 1.870(3) .
C1 C6 1.397(4) .
C1 C2 1.410(4) .
C2 C3 1.403(4) .
C3 C4 1.391(5) .
C3 H3A 0.9500 .
C4 C5 1.385(5) .
C4 H4A 0.9500 .
C5 C6 1.388(4) .
C5 H5A 0.9500 .
C6 H6A 0.9500 .
C7 H7A 0.9800 .
C7 H7B 0.9800 .
C7 H7C 0.9800 .
C8 H8A 0.9800 .
C8 H8B 0.9800 .
C8 H8C 0.9800 .
C9 C14 1.403(4) .
C9 C10 1.414(4) .
C10 C11 1.403(4) .
C11 C12 1.392(6) .
C11 H11A 0.9500 .
C12 C13 1.380(6) .
C12 H12A 0.9500 .
C13 C14 1.387(4) .
C13 H13A 0.9500 .
C14 H14A 0.9500 .
C15 H15A 0.9800 .
C15 H15B 0.9800 .
C15 H15C 0.9800 .
C16 H16A 0.9800 .
C16 H16B 0.9800 .
C16 H16C 0.9800 .
C17 C22 1.398(4) .
C17 C18 1.414(4) .
C18 C19 1.407(4) .
C19 C20 1.379(6) .
C19 H19A 0.9500 .
C20 C21 1.383(6) .
C20 H20A 0.9500 .
C21 C22 1.380(5) .
C21 H21A 0.9500 .
C22 H22A 0.9500 .
C23 H23A 0.9800 .
C23 H23B 0.9800 .
C23 H23C 0.9800 .
C24 H24A 0.9800 .
C24 H24B 0.9800 .
C24 H24C 0.9800 .
C25 C30 1.403(4) .
C25 C26 1.413(4) .
C26 C27 1.402(4) .
C27 C28 1.386(5) .
C27 H27A 0.9500 .
C28 C29 1.386(5) .
C28 H28A 0.9500 .
C29 C30 1.389(4) .
C29 H29A 0.9500 .
C30 H30A 0.9500 .
C31 H31A 0.9800 .
C31 H31B 0.9800 .
C31 H31C 0.9800 .
C32 H32A 0.9800 .
C32 H32B 0.9800 .
C32 H32C 0.9800 .
C33 C38 1.401(4) .
C33 C34 1.407(4) .
C34 C35 1.409(4) .
C35 C36 1.386(5) .
C35 H35A 0.9500 .
C36 C37 1.387(5) .
C36 H36A 0.9500 .
C37 C38 1.387(5) .
C37 H37A 0.9500 .
C38 H38A 0.9500 .
C39 H39A 0.9800 .
C39 H39B 0.9800 .
C39 H39C 0.9800 .
C40 H40A 0.9800 .
C40 H40B 0.9800 .
C40 H40C 0.9800 .
Li1 F5 1.79(5) .
Li1 F6 1.83(7) .
F5 Li1 1.79(5) 3_575
C41 C42 1.62(3) .
C42 C43 1.44(2) .
C43 C43 1.41(3) 3_666

loop_
_geom_torsion_atom_site_label_1
_geom_torsion_atom_site_label_2
_geom_torsion_atom_site_label_3
_geom_torsion_atom_site_label_4
_geom_torsion
_geom_torsion_site_symmetry_4
C17 Sn1 Sn2 C33 0.41(12) .
C9 Sn1 Sn2 C33 115.97(12) .
Si1 Sn1 Sn2 C33 -114.40(9) .
C17 Sn1 Sn2 C25 -133.30(11) .
C9 Sn1 Sn2 C25 -17.74(12) .
Si1 Sn1 Sn2 C25 111.88(8) .
C17 Sn1 Sn2 C1 114.63(11) .
C9 Sn1 Sn2 C1 -129.81(11) .
Si1 Sn1 Sn2 C1 -0.18(7) .
C17 Sn1 Si1 C7 127.85(16) .
C9 Sn1 Si1 C7 0.17(16) .
Sn2 Sn1 Si1 C7 -119.99(13) .
C17 Sn1 Si1 C8 4.39(15) .
C9 Sn1 Si1 C8 -123.29(15) .
Sn2 Sn1 Si1 C8 116.55(12) .
C17 Sn1 Si1 C2 -112.27(12) .
C9 Sn1 Si1 C2 120.05(13) .
Sn2 Sn1 Si1 C2 -0.11(9) .
C33 Sn2 C1 C6 -46.2(2) .
C25 Sn2 C1 C6 62.8(2) .
Sn1 Sn2 C1 C6 -176.7(2) .
C33 Sn2 C1 C2 131.2(2) .
C25 Sn2 C1 C2 -119.8(2) .
Sn1 Sn2 C1 C2 0.6(2) .
C6 C1 C2 C3 -0.4(4) .
Sn2 C1 C2 C3 -177.7(2) .
C6 C1 C2 Si1 176.4(2) .
Sn2 C1 C2 Si1 -0.9(3) .
C7 Si1 C2 C3 -58.3(3) .
C8 Si1 C2 C3 58.3(3) .
Sn1 Si1 C2 C3 177.5(2) .
C7 Si1 C2 C1 124.8(3) .
C8 Si1 C2 C1 -118.6(3) .
Sn1 Si1 C2 C1 0.6(3) .
C1 C2 C3 C4 0.0(5) .
Si1 C2 C3 C4 -177.2(3) .
C2 C3 C4 C5 0.8(5) .
C3 C4 C5 C6 -1.2(5) .
C4 C5 C6 C1 0.8(5) .
C2 C1 C6 C5 0.0(4) .
Sn2 C1 C6 C5 177.4(2) .
C17 Sn1 C9 C14 2.4(2) .
Si1 Sn1 C9 C14 134.5(2) .
Sn2 Sn1 C9 C14 -118.0(2) .
C17 Sn1 C9 C10 178.7(3) .
Si1 Sn1 C9 C10 -49.2(3) .
Sn2 Sn1 C9 C10 58.3(3) .
C14 C9 C10 C11 0.0(5) .
Sn1 C9 C10 C11 -176.1(2) .
C14 C9 C10 Si2 -177.1(2) .
Sn1 C9 C10 Si2 6.8(4) .
F1 Si2 C10 C11 170.8(2) .
C16 Si2 C10 C11 -72.4(3) .
C15 Si2 C10 C11 53.1(3) .
F1 Si2 C10 C9 -12.1(3) .
C16 Si2 C10 C9 104.8(3) .
C15 Si2 C10 C9 -129.8(3) .
C9 C10 C11 C12 0.0(5) .
Si2 C10 C11 C12 177.3(3) .
C10 C11 C12 C13 0.1(6) .
C11 C12 C13 C14 -0.2(6) .
C12 C13 C14 C9 0.1(6) .
C10 C9 C14 C13 0.0(5) .
Sn1 C9 C14 C13 176.6(3) .
C9 Sn1 C17 C22 -100.4(2) .
Si1 Sn1 C17 C22 120.5(2) .
Sn2 Sn1 C17 C22 22.8(2) .
C9 Sn1 C17 C18 80.3(2) .
Si1 Sn1 C17 C18 -58.8(2) .
Sn2 Sn1 C17 C18 -156.6(2) .
C22 C17 C18 C19 -1.6(4) .
Sn1 C17 C18 C19 177.8(2) .
C22 C17 C18 Si3 173.9(2) .
Sn1 C17 C18 Si3 -6.7(4) .
F2 Si3 C18 C19 -177.8(3) .
C23 Si3 C18 C19 -59.4(3) .
C24 Si3 C18 C19 65.5(3) .
F2 Si3 C18 C17 6.6(3) .
C23 Si3 C18 C17 125.0(3) .
C24 Si3 C18 C17 -110.2(3) .
C17 C18 C19 C20 1.3(5) .
Si3 C18 C19 C20 -174.8(3) .
C18 C19 C20 C21 -0.3(6) .
C19 C20 C21 C22 -0.5(6) .
C20 C21 C22 C17 0.2(6) .
C18 C17 C22 C21 0.8(5) .
Sn1 C17 C22 C21 -178.5(3) .
C33 Sn2 C25 C30 106.8(2) .
C1 Sn2 C25 C30 -3.3(2) .
Sn1 Sn2 C25 C30 -109.9(2) .
C33 Sn2 C25 C26 -74.5(2) .
C1 Sn2 C25 C26 175.4(2) .
Sn1 Sn2 C25 C26 68.8(2) .
C30 C25 C26 C27 -0.2(4) .
Sn2 C25 C26 C27 -178.8(2) .
C30 C25 C26 Si4 179.4(2) .
Sn2 C25 C26 Si4 0.8(4) .
F3 Si4 C26 C27 173.5(2) .
C32 Si4 C26 C27 -68.6(3) .
C31 Si4 C26 C27 55.6(4) .
F3 Si4 C26 C25 -6.1(3) .
C32 Si4 C26 C25 111.8(3) .
C31 Si4 C26 C25 -124.0(4) .
C25 C26 C27 C28 -1.0(5) .
Si4 C26 C27 C28 179.4(3) .
C26 C27 C28 C29 0.7(5) .
C27 C28 C29 C30 0.6(5) .
C28 C29 C30 C25 -1.8(5) .
C26 C25 C30 C29 1.6(4) .
Sn2 C25 C30 C29 -179.6(2) .
C25 Sn2 C33 C38 4.8(3) .
C1 Sn2 C33 C38 115.9(2) .
Sn1 Sn2 C33 C38 -133.6(2) .
C25 Sn2 C33 C34 -174.6(2) .
C1 Sn2 C33 C34 -63.5(3) .
Sn1 Sn2 C33 C34 47.0(3) .
C38 C33 C34 C35 2.5(4) .
Sn2 C33 C34 C35 -178.1(2) .
C38 C33 C34 Si5 -169.8(2) .
Sn2 C33 C34 Si5 9.6(4) .
F4 Si5 C34 C33 -23.6(3) .
C39 Si5 C34 C33 92.7(3) .
C40 Si5 C34 C33 -141.5(3) .
F4 Si5 C34 C35 163.9(2) .
C39 Si5 C34 C35 -79.8(3) .
C40 Si5 C34 C35 46.0(3) .
C33 C34 C35 C36 -2.5(5) .
Si5 C34 C35 C36 170.6(3) .
C34 C35 C36 C37 0.3(6) .
C35 C36 C37 C38 1.8(6) .
C36 C37 C38 C33 -1.7(6) .
C34 C33 C38 C37 -0.5(5) .
Sn2 C33 C38 C37 -179.9(3) .
F6 Li1 F5 Li1 -130(3) 3_575
C41 C42 C43 C43 179.0(15) 3_666
